data_3000547
loop_
_publ_author_name
'Carmen L\'opez'
'Miguel Quir\'os'
'Miguel A. Galindo'

_journal_name_full 'To be published'
_chemical_formula_sum 'C18 H24 Ag N9 O3'
_space_group_name_Hall '-P 2ybc'
_space_group_name_H-M_alt 'P 1 21/c 1'
_cell_angle_alpha 90
_cell_angle_beta 115.057(2)
_cell_angle_gamma 90
_cell_length_a 15.5989(8)
_cell_length_b 9.4363(5)
_cell_length_c 16.2993(8)
_cell_measurement_temperature 105(2)
_cell_volume 2173.4(2)
_diffrn_ambient_temperature 105(2)
_diffrn_radiation_type MoK\a
_diffrn_radiation_wavelength 0.71073
_refine_ls_goodness_of_fit_ref 1.489
_refine_ls_R_factor_all 0.0821
_refine_ls_R_factor_gt 0.0746
_refine_ls_wR_factor_gt 0.1849
_refine_ls_wR_factor_ref 0.1880
_cod_database_code 3000547
_cod_hold_until_date 2024-12-14
_cod_depositor_requested_release_date 2024-12-14

loop_
_atom_site_label
_atom_site_fract_x
_atom_site_fract_y
_atom_site_fract_z
? ? ? ?
